data_7026392
loop_
_publ_author_name
'Dietrich, H. Martin'
'Maichle-M\"ossmer, C\"acilia'
'Anwander, Reiner'

_publ_section_title
;
 Donor-assisted tetramethylaluminate/gallate exchange in organolanthanide
 complexes: pushing the limits of Pearson's HSAB concept.
;
_journal_issue 25
_journal_name_full 'Dalton transactions (Cambridge, England : 2003)'
_journal_page_first 5783
_journal_page_last 5785
_journal_paper_doi 10.1039/c0dt00383b
_journal_volume 39
_journal_year 2010
_chemical_formula_moiety hmd197
_chemical_formula_sum 'C12 H36 Ga3 La'
_chemical_formula_weight 528.48
_chemical_name_systematic
;
?
;
_space_group_IT_number 14
_symmetry_cell_setting monoclinic
_symmetry_space_group_name_Hall '-P 2ybc'
_symmetry_space_group_name_H-M 'P 1 21/c 1'
_atom_sites_solution_hydrogens geom
_atom_sites_solution_primary direct
_atom_sites_solution_secondary difmap
_audit_creation_method SHELXL-97
_cell_angle_alpha 90.00
_cell_angle_beta 94.898(7)
_cell_angle_gamma 90.00
_cell_formula_units_Z 8
_cell_length_a 15.5375(14)
_cell_length_b 7.5569(4)
_cell_length_c 35.871(3)
_cell_measurement_temperature 173(2)
_cell_volume 4196.4(6)
_computing_cell_refinement X-AREA
_computing_data_collection X-AREA
_computing_data_reduction X-AREA
_computing_structure_refinement 'SHELXL-97 (Sheldrick, 1997)'
_computing_structure_solution 'SHELXS-97 (Sheldrick, 1990)'
_diffrn_ambient_temperature 173(2)
_diffrn_measured_fraction_theta_full 0.920
_diffrn_measured_fraction_theta_max 0.920
_diffrn_measurement_device_type 'STOE-IPDS II'
_diffrn_measurement_method omega-scans
_diffrn_radiation_monochromator graphite
_diffrn_radiation_source 'fine-focus sealed tube'
_diffrn_radiation_type MoK\a
_diffrn_radiation_wavelength 0.71073
_diffrn_reflns_av_R_equivalents 0.1405
_diffrn_reflns_av_sigmaI/netI 0.0810
_diffrn_reflns_limit_h_max 19
_diffrn_reflns_limit_h_min -19
_diffrn_reflns_limit_k_max 9
_diffrn_reflns_limit_k_min -9
_diffrn_reflns_limit_l_max 45
_diffrn_reflns_limit_l_min -45
_diffrn_reflns_number 43085
_diffrn_reflns_theta_full 26.74
_diffrn_reflns_theta_max 26.74
_diffrn_reflns_theta_min 2.96
_exptl_absorpt_coefficient_mu 5.788
_exptl_absorpt_correction_T_max 0.2621
_exptl_absorpt_correction_T_min 0.1568
_exptl_absorpt_correction_type numerical
_exptl_absorpt_process_details X-RED,X-SHAPE
_exptl_crystal_colour colourless
_exptl_crystal_density_diffrn 1.673
_exptl_crystal_density_method 'not measured'
_exptl_crystal_description block
_exptl_crystal_F_000 2064
_exptl_crystal_size_max 0.37
_exptl_crystal_size_mid 0.36
_exptl_crystal_size_min 0.32
_refine_diff_density_max 0.755
_refine_diff_density_min -0.782
_refine_diff_density_rms 0.190
_refine_ls_extinction_method none
_refine_ls_goodness_of_fit_ref 1.121
_refine_ls_hydrogen_treatment constr
_refine_ls_matrix_type full
_refine_ls_number_parameters 289
_refine_ls_number_reflns 8866
_refine_ls_number_restraints 0
_refine_ls_restrained_S_all 1.121
_refine_ls_R_factor_all 0.0913
_refine_ls_R_factor_gt 0.0583
_refine_ls_shift/su_max 0.000
_refine_ls_shift/su_mean 0.000
_refine_ls_structure_factor_coef Fsqd
_refine_ls_weighting_details w=1/[\s^2^(Fo^2^)+(0.0657P)^2^+0.0000P]
_refine_ls_weighting_scheme calc
_refine_ls_wR_factor_gt 0.1243
_refine_ls_wR_factor_ref 0.1470
_reflns_number_gt 6531
_reflns_number_total 8866
_reflns_threshold_expression >2sigma(I)
_cod_data_source_file c0dt00383b.txt
_cod_data_source_block hmd197abs
_cod_depositor_comments
;
The following automatic conversions were performed:

'_refine_ls_weighting_scheme' value 'calc
w=1/[\s^2^(Fo^2^)+(0.0657P)^2^+0.0000P]' was changed to 'calc'. New
tag '_refine_ls_weighting_details' was created. The value of the new
tag was set to 'w=1/[\s^2^(Fo^2^)+(0.0657P)^2^+0.0000P]'.

Automatic conversion script
Id: cif_fix_values 3143 2015-03-26 13:38:13Z robertas 
;
_cod_original_sg_symbol_H-M P21/c
_cod_database_code 7026392

loop_
_symmetry_equiv_pos_as_xyz
'x, y, z'
'-x, y+1/2, -z+1/2'
'-x, -y, -z'
'x, -y-1/2, z-1/2'

loop_
_atom_site_label
_atom_site_type_symbol
_atom_site_fract_x
_atom_site_fract_y
_atom_site_fract_z
_atom_site_U_iso_or_equiv
_atom_site_adp_type
_atom_site_occupancy
_atom_site_calc_flag
_atom_site_refinement_flags
C1 C 0.8044(6) 1.1496(12) 0.0800(3) 0.039(2) Uani 1 d .
H1A H 0.8204 1.1373 0.1068 0.059 Uiso 1 calc R
H1B H 0.7414 1.1431 0.0752 0.059 Uiso 1 calc R
H1C H 0.8248 1.2639 0.0713 0.059 Uiso 1 calc R
C2 C 0.8156(7) 0.6927(13) 0.0662(3) 0.048(2) Uani 1 d .
H2A H 0.8335 0.6700 0.0926 0.072 Uiso 1 calc R
H2B H 0.8397 0.6013 0.0508 0.072 Uiso 1 calc R
H2C H 0.7524 0.6905 0.0623 0.072 Uiso 1 calc R
C3 C 0.9845(7) 0.9442(17) 0.0686(3) 0.055(3) Uani 1 d .
H3A H 0.9909 0.9220 0.0956 0.083 Uiso 1 calc R
H3B H 1.0097 1.0594 0.0634 0.083 Uiso 1 calc R
H3C H 1.0143 0.8511 0.0557 0.083 Uiso 1 calc R
C4 C 0.8236(8) 0.9847(17) -0.0019(3) 0.059(3) Uani 1 d .
H4A H 0.7604 0.9801 -0.0054 0.089 Uiso 1 calc R
H4B H 0.8480 0.8931 -0.0172 0.089 Uiso 1 calc R
H4C H 0.8436 1.1013 -0.0095 0.089 Uiso 1 calc R
C5 C 0.7885(6) 0.8602(14) 0.1701(3) 0.047(3) Uani 1 d .
H5A H 0.8252 0.8378 0.1497 0.071 Uiso 1 calc R
H5B H 0.8248 0.8740 0.1937 0.071 Uiso 1 calc R
H5C H 0.7551 0.9687 0.1649 0.071 Uiso 1 calc R
C6 C 0.6187(6) 0.6156(13) 0.1257(3) 0.043(2) Uani 1 d .
H6A H 0.6520 0.5888 0.1044 0.064 Uiso 1 calc R
H6B H 0.5859 0.7251 0.1207 0.064 Uiso 1 calc R
H6C H 0.5787 0.5181 0.1294 0.064 Uiso 1 calc R
C7 C 0.7773(7) 0.4329(14) 0.1772(3) 0.048(2) Uani 1 d .
H7A H 0.8088 0.4257 0.1547 0.072 Uiso 1 calc R
H7B H 0.7407 0.3279 0.1787 0.072 Uiso 1 calc R
H7C H 0.8185 0.4389 0.1994 0.072 Uiso 1 calc R
C8 C 0.6322(6) 0.7001(14) 0.2155(3) 0.042(2) Uani 1 d .
H8A H 0.6002 0.8101 0.2099 0.063 Uiso 1 calc R
H8B H 0.6690 0.7138 0.2389 0.063 Uiso 1 calc R
H8C H 0.5914 0.6029 0.2180 0.063 Uiso 1 calc R
C9 C 0.6000(6) 0.8975(14) 0.0388(2) 0.041(2) Uani 1 d .
H9A H 0.6592 0.9378 0.0363 0.062 Uiso 1 calc R
H9B H 0.5701 0.8801 0.0139 0.062 Uiso 1 calc R
H9C H 0.6015 0.7854 0.0526 0.062 Uiso 1 calc R
C10 C 0.5881(6) 1.1171(13) 0.1237(2) 0.0359(19) Uani 1 d .
H10A H 0.6469 1.1641 0.1237 0.054 Uiso 1 calc R
H10B H 0.5899 1.0013 0.1361 0.054 Uiso 1 calc R
H10C H 0.5527 1.1986 0.1372 0.054 Uiso 1 calc R
C11 C 0.5537(8) 1.3166(15) 0.0426(3) 0.055(3) Uani 1 d .
H11A H 0.6158 1.3414 0.0440 0.082 Uiso 1 calc R
H11B H 0.5241 1.4122 0.0549 0.082 Uiso 1 calc R
H11C H 0.5310 1.3084 0.0163 0.082 Uiso 1 calc R
C12 C 0.4168(7) 0.9926(18) 0.0715(3) 0.058(3) Uani 1 d .
H12A H 0.4207 0.8799 0.0850 0.087 Uiso 1 calc R
H12B H 0.3892 0.9732 0.0462 0.087 Uiso 1 calc R
H12C H 0.3823 1.0765 0.0848 0.087 Uiso 1 calc R
C13 C 0.2078(7) 0.2931(12) 0.1054(3) 0.042(2) Uani 1 d .
H13A H 0.1546 0.2905 0.1182 0.063 Uiso 1 calc R
H13B H 0.2576 0.3062 0.1239 0.063 Uiso 1 calc R
H13C H 0.2132 0.1826 0.0915 0.063 Uiso 1 calc R
C14 C 0.2089(6) 0.7542(12) 0.0963(3) 0.038(2) Uani 1 d .
H14A H 0.1563 0.7695 0.1092 0.057 Uiso 1 calc R
H14B H 0.2134 0.8506 0.0783 0.057 Uiso 1 calc R
H14C H 0.2594 0.7560 0.1146 0.057 Uiso 1 calc R
C15 C 0.0901(10) 0.4932(18) 0.0384(4) 0.082(5) Uani 1 d .
H15A H 0.0439 0.5004 0.0553 0.123 Uiso 1 calc R
H15B H 0.0860 0.3803 0.0249 0.123 Uiso 1 calc R
H15C H 0.0841 0.5910 0.0204 0.123 Uiso 1 calc R
C16 C 0.3105(11) 0.501(2) 0.0442(4) 0.091(5) Uani 1 d .
H16A H 0.3593 0.5105 0.0633 0.136 Uiso 1 calc R
H16B H 0.3124 0.5990 0.0264 0.136 Uiso 1 calc R
H16C H 0.3143 0.3882 0.0308 0.136 Uiso 1 calc R
C17 C 0.2170(6) 0.8111(12) 0.2065(3) 0.042(2) Uani 1 d .
H17A H 0.1927 0.8444 0.1813 0.063 Uiso 1 calc R
H17B H 0.2070 0.9068 0.2241 0.063 Uiso 1 calc R
H17C H 0.1891 0.7027 0.2143 0.063 Uiso 1 calc R
C18 C 0.3765(6) 0.5494(14) 0.1706(3) 0.045(2) Uani 1 d .
H18A H 0.3547 0.5761 0.1448 0.068 Uiso 1 calc R
H18B H 0.3478 0.4431 0.1791 0.068 Uiso 1 calc R
H18C H 0.4389 0.5290 0.1718 0.068 Uiso 1 calc R
C19 C 0.3947(7) 0.9818(14) 0.1810(3) 0.051(3) Uani 1 d .
H19A H 0.3653 0.9937 0.1559 0.077 Uiso 1 calc R
H19B H 0.4570 0.9696 0.1792 0.077 Uiso 1 calc R
H19C H 0.3835 1.0871 0.1958 0.077 Uiso 1 calc R
C20 C 0.3959(8) 0.7013(16) 0.2558(4) 0.067(3) Uani 1 d .
H20A H 0.3671 0.5934 0.2634 0.101 Uiso 1 calc R
H20B H 0.3855 0.7972 0.2733 0.101 Uiso 1 calc R
H20C H 0.4581 0.6797 0.2560 0.101 Uiso 1 calc R
C21 C 0.1792(7) 0.3143(13) 0.2091(3) 0.044(2) Uani 1 d .
H21A H 0.2052 0.4177 0.2222 0.066 Uiso 1 calc R
H21B H 0.2098 0.2892 0.1869 0.066 Uiso 1 calc R
H21C H 0.1836 0.2117 0.2259 0.066 Uiso 1 calc R
C22 C 0.0316(6) 0.5704(13) 0.1532(3) 0.044(2) Uani 1 d .
H22A H 0.0540 0.6811 0.1644 0.066 Uiso 1 calc R
H22B H -0.0299 0.5845 0.1451 0.066 Uiso 1 calc R
H22C H 0.0634 0.5411 0.1316 0.066 Uiso 1 calc R
C23 C 0.0004(8) 0.1530(15) 0.1667(3) 0.052(3) Uani 1 d .
H23A H 0.0324 0.1300 0.1448 0.078 Uiso 1 calc R
H23B H -0.0608 0.1710 0.1586 0.078 Uiso 1 calc R
H23C H 0.0065 0.0518 0.1838 0.078 Uiso 1 calc R
C24 C 0.0013(9) 0.4650(18) 0.2387(3) 0.064(3) Uani 1 d .
H24A H 0.0341 0.5711 0.2467 0.095 Uiso 1 calc R
H24B H 0.0071 0.3761 0.2587 0.095 Uiso 1 calc R
H24C H -0.0598 0.4958 0.2334 0.095 Uiso 1 calc R
La1 La 0.70418(3) 0.88978(7) 0.101297(14) 0.03064(13) Uani 1 d .
Ga1 Ga 0.86145(7) 0.94392(15) 0.05097(3) 0.0390(2) Uani 1 d .
Ga2 Ga 0.70420(7) 0.64739(13) 0.17465(3) 0.0344(2) Uani 1 d .
Ga3 Ga 0.53387(7) 1.08940(14) 0.06821(3) 0.0382(2) Uani 1 d .
La2 La 0.20490(3) 0.55087(7) 0.156158(14) 0.03030(13) Uani 1 d .
Ga4 Ga 0.20359(8) 0.50941(16) 0.06775(3) 0.0473(3) Uani 1 d .
Ga5 Ga 0.35033(7) 0.76739(14) 0.20586(3) 0.0380(2) Uani 1 d .
Ga6 Ga 0.04694(7) 0.36695(14) 0.19260(3) 0.0377(2) Uani 1 d .

loop_
_atom_site_aniso_label
_atom_site_aniso_U_11
_atom_site_aniso_U_22
_atom_site_aniso_U_33
_atom_site_aniso_U_23
_atom_site_aniso_U_13
_atom_site_aniso_U_12
C1 0.035(5) 0.028(5) 0.056(6) 0.003(4) 0.005(4) -0.005(4)
C2 0.063(7) 0.033(5) 0.048(6) -0.006(5) 0.006(5) 0.001(5)
C3 0.047(6) 0.065(7) 0.055(6) -0.009(6) 0.015(5) 0.007(5)
C4 0.075(8) 0.071(8) 0.033(5) 0.009(5) 0.006(5) 0.008(6)
C5 0.043(6) 0.048(6) 0.047(6) 0.002(5) -0.021(5) -0.015(5)
C6 0.043(5) 0.039(5) 0.043(5) 0.001(4) -0.009(4) -0.011(4)
C7 0.044(6) 0.048(6) 0.051(6) 0.001(5) 0.011(5) 0.007(5)
C8 0.049(6) 0.047(6) 0.032(4) -0.007(4) 0.013(4) 0.001(5)
C9 0.045(5) 0.054(6) 0.024(4) -0.002(4) -0.003(4) -0.005(5)
C10 0.037(5) 0.041(5) 0.031(4) -0.007(4) 0.006(4) -0.001(4)
C11 0.063(7) 0.056(7) 0.042(6) 0.010(5) -0.010(5) -0.003(6)
C12 0.040(6) 0.094(9) 0.041(6) 0.002(6) 0.007(4) -0.007(6)
C13 0.049(6) 0.032(5) 0.045(5) -0.012(4) -0.001(4) -0.003(4)
C14 0.039(5) 0.039(5) 0.036(5) 0.005(4) 0.007(4) -0.003(4)
C15 0.105(11) 0.063(8) 0.069(8) -0.016(7) -0.044(8) 0.003(8)
C16 0.113(13) 0.089(11) 0.078(10) -0.007(9) 0.053(9) -0.003(9)
C17 0.044(5) 0.031(5) 0.053(6) -0.005(4) 0.015(4) -0.011(4)
C18 0.022(4) 0.054(6) 0.058(6) -0.020(5) -0.002(4) 0.003(4)
C19 0.055(7) 0.046(6) 0.054(6) 0.000(5) 0.008(5) -0.014(5)
C20 0.071(8) 0.047(7) 0.079(9) 0.008(6) -0.017(7) 0.012(6)
C21 0.054(6) 0.038(5) 0.040(5) 0.009(4) -0.001(4) -0.001(5)
C22 0.036(5) 0.037(5) 0.057(6) 0.016(5) 0.001(4) 0.004(4)
C23 0.071(7) 0.059(7) 0.025(4) -0.001(4) 0.004(5) -0.020(6)
C24 0.073(8) 0.070(8) 0.051(6) -0.015(6) 0.025(6) -0.004(7)
La1 0.0323(3) 0.0325(3) 0.0267(2) 0.0022(2) -0.00014(18) -0.0027(2)
Ga1 0.0408(6) 0.0434(6) 0.0333(5) 0.0022(4) 0.0067(4) 0.0025(5)
Ga2 0.0390(5) 0.0327(5) 0.0309(5) 0.0024(4) 0.0007(4) -0.0026(4)
Ga3 0.0344(5) 0.0434(6) 0.0360(5) 0.0032(4) -0.0016(4) -0.0032(4)
La2 0.0271(3) 0.0292(3) 0.0344(3) 0.0009(2) 0.00130(19) -0.0002(2)
Ga4 0.0563(7) 0.0472(7) 0.0382(6) -0.0007(5) 0.0029(5) 0.0045(5)
Ga5 0.0361(5) 0.0381(6) 0.0390(5) -0.0008(4) -0.0004(4) -0.0031(4)
Ga6 0.0385(6) 0.0377(6) 0.0371(5) -0.0003(4) 0.0044(4) -0.0078(4)

loop_
_atom_type_symbol
_atom_type_description
_atom_type_scat_dispersion_real
_atom_type_scat_dispersion_imag
_atom_type_scat_source
C C 0.0033 0.0016 'International Tables Vol C Tables 4.2.6.8 and 6.1.1.4'
Ga Ga 0.2307 1.6083 'International Tables Vol C Tables 4.2.6.8 and 6.1.1.4'
La La -0.2871 2.4523 'International Tables Vol C Tables 4.2.6.8 and 6.1.1.4'
H H 0.0000 0.0000 'International Tables Vol C Tables 4.2.6.8 and 6.1.1.4'

loop_
_geom_angle_atom_site_label_1
_geom_angle_atom_site_label_2
_geom_angle_atom_site_label_3
_geom_angle
Ga1 C1 La1 83.0(3)
Ga1 C1 H1A 109.5
La1 C1 H1A 75.7
Ga1 C1 H1B 109.5
La1 C1 H1B 54.1
H1A C1 H1B 109.5
Ga1 C1 H1C 109.5
La1 C1 H1C 162.9
H1A C1 H1C 109.5
H1B C1 H1C 109.5
Ga1 C2 La1 82.4(3)
Ga1 C2 H2A 109.5
La1 C2 H2A 77.5
Ga1 C2 H2B 109.5
La1 C2 H2B 162.1
H2A C2 H2B 109.5
Ga1 C2 H2C 109.5
La1 C2 H2C 52.9
H2A C2 H2C 109.5
H2B C2 H2C 109.5
Ga1 C3 H3A 109.5
Ga1 C3 H3B 109.5
H3A C3 H3B 109.5
Ga1 C3 H3C 109.5
H3A C3 H3C 109.5
H3B C3 H3C 109.5
Ga1 C4 H4A 109.5
Ga1 C4 H4B 109.5
H4A C4 H4B 109.5
Ga1 C4 H4C 109.5
H4A C4 H4C 109.5
H4B C4 H4C 109.5
Ga2 C5 La1 82.9(3)
Ga2 C5 H5A 109.5
La1 C5 H5A 66.4
Ga2 C5 H5B 109.5
La1 C5 H5B 167.5
H5A C5 H5B 109.5
Ga2 C5 H5C 109.5
La1 C5 H5C 63.1
H5A C5 H5C 109.5
H5B C5 H5C 109.5
Ga2 C6 La1 83.6(3)
Ga2 C6 H6A 109.5
La1 C6 H6A 65.8
Ga2 C6 H6B 109.5
La1 C6 H6B 63.1
H6A C6 H6B 109.5
Ga2 C6 H6C 109.5
La1 C6 H6C 166.8
H6A C6 H6C 109.5
H6B C6 H6C 109.5
Ga2 C7 H7A 109.5
Ga2 C7 H7B 109.5
H7A C7 H7B 109.5
Ga2 C7 H7C 109.5
H7A C7 H7C 109.5
H7B C7 H7C 109.5
Ga2 C8 H8A 109.5
Ga2 C8 H8B 109.5
H8A C8 H8B 109.5
Ga2 C8 H8C 109.5
H8A C8 H8C 109.5
H8B C8 H8C 109.5
Ga3 C9 La1 83.2(3)
Ga3 C9 H9A 109.5
La1 C9 H9A 64.9
Ga3 C9 H9B 109.5
La1 C9 H9B 167.3
H9A C9 H9B 109.5
Ga3 C9 H9C 109.5
La1 C9 H9C 64.4
H9A C9 H9C 109.5
H9B C9 H9C 109.5
Ga3 C10 La1 82.9(3)
Ga3 C10 H10A 109.5
La1 C10 H10A 65.1
Ga3 C10 H10B 109.5
La1 C10 H10B 64.4
H10A C10 H10B 109.5
Ga3 C10 H10C 109.5
La1 C10 H10C 167.6
H10A C10 H10C 109.5
H10B C10 H10C 109.5
Ga3 C11 H11A 109.5
Ga3 C11 H11B 109.5
H11A C11 H11B 109.5
Ga3 C11 H11C 109.5
H11A C11 H11C 109.5
H11B C11 H11C 109.5
Ga3 C12 H12A 109.5
Ga3 C12 H12B 109.5
H12A C12 H12B 109.5
Ga3 C12 H12C 109.5
H12A C12 H12C 109.5
H12B C12 H12C 109.5
Ga4 C13 La2 82.6(3)
Ga4 C13 H13A 109.5
La2 C13 H13A 68.3
Ga4 C13 H13B 109.5
La2 C13 H13B 61.5
H13A C13 H13B 109.5
Ga4 C13 H13C 109.5
La2 C13 H13C 167.4
H13A C13 H13C 109.5
H13B C13 H13C 109.5
Ga4 C14 La2 83.2(3)
Ga4 C14 H14A 109.5
La2 C14 H14A 66.8
Ga4 C14 H14B 109.5
La2 C14 H14B 167.1
H14A C14 H14B 109.5
Ga4 C14 H14C 109.5
La2 C14 H14C 62.4
H14A C14 H14C 109.5
H14B C14 H14C 109.5
Ga4 C15 H15A 109.5
Ga4 C15 H15B 109.5
H15A C15 H15B 109.5
Ga4 C15 H15C 109.5
H15A C15 H15C 109.5
H15B C15 H15C 109.5
Ga4 C16 H16A 109.5
Ga4 C16 H16B 109.5
H16A C16 H16B 109.5
Ga4 C16 H16C 109.5
H16A C16 H16C 109.5
H16B C16 H16C 109.5
Ga5 C17 La2 83.6(3)
Ga5 C17 H17A 109.5
La2 C17 H17A 64.3
Ga5 C17 H17B 109.5
La2 C17 H17B 166.9
H17A C17 H17B 109.5
Ga5 C17 H17C 109.5
La2 C17 H17C 64.6
H17A C17 H17C 109.5
H17B C17 H17C 109.5
Ga5 C18 La2 82.8(3)
Ga5 C18 H18A 109.5
La2 C18 H18A 63.8
Ga5 C18 H18B 109.5
La2 C18 H18B 65.8
H18A C18 H18B 109.5
Ga5 C18 H18C 109.5
La2 C18 H18C 167.7
H18A C18 H18C 109.5
H18B C18 H18C 109.5
Ga5 C19 H19A 109.5
Ga5 C19 H19B 109.5
H19A C19 H19B 109.5
Ga5 C19 H19C 109.5
H19A C19 H19C 109.5
H19B C19 H19C 109.5
Ga5 C20 H20A 109.5
Ga5 C20 H20B 109.5
H20A C20 H20B 109.5
Ga5 C20 H20C 109.5
H20A C20 H20C 109.5
H20B C20 H20C 109.5
Ga6 C21 La2 82.9(3)
Ga6 C21 H21A 109.5
La2 C21 H21A 74.0
Ga6 C21 H21B 109.5
La2 C21 H21B 55.8
H21A C21 H21B 109.5
Ga6 C21 H21C 109.5
La2 C21 H21C 164.2
H21A C21 H21C 109.5
H21B C21 H21C 109.5
Ga6 C22 La2 82.9(3)
Ga6 C22 H22A 109.5
La2 C22 H22A 73.2
Ga6 C22 H22B 109.5
La2 C22 H22B 164.7
H22A C22 H22B 109.5
Ga6 C22 H22C 109.5
La2 C22 H22C 56.5
H22A C22 H22C 109.5
H22B C22 H22C 109.5
Ga6 C23 H23A 109.5
Ga6 C23 H23B 109.5
H23A C23 H23B 109.5
Ga6 C23 H23C 109.5
H23A C23 H23C 109.5
H23B C23 H23C 109.5
Ga6 C24 H24A 109.5
Ga6 C24 H24B 109.5
H24A C24 H24B 109.5
Ga6 C24 H24C 109.5
H24A C24 H24C 109.5
H24B C24 H24C 109.5
C6 La1 C9 90.5(3)
C6 La1 C1 174.2(3)
C9 La1 C1 94.0(3)
C6 La1 C10 91.9(3)
C9 La1 C10 82.0(3)
C1 La1 C10 92.2(3)
C6 La1 C2 94.8(3)
C9 La1 C2 89.3(3)
C1 La1 C2 81.8(3)
C10 La1 C2 169.1(3)
C6 La1 C5 81.5(3)
C9 La1 C5 170.8(3)
C1 La1 C5 94.2(3)
C10 La1 C5 93.7(3)
C2 La1 C5 95.8(3)
C6 La1 Ga3 94.0(2)
C9 La1 Ga3 41.1(2)
C1 La1 Ga3 91.8(2)
C10 La1 Ga3 40.98(18)
C2 La1 Ga3 129.6(2)
C5 La1 Ga3 134.6(3)
C6 La1 Ga1 135.9(2)
C9 La1 Ga1 87.7(2)
C1 La1 Ga1 41.0(2)
C10 La1 Ga1 131.3(2)
C2 La1 Ga1 41.2(2)
C5 La1 Ga1 101.1(2)
Ga3 La1 Ga1 112.39(3)
C6 La1 Ga2 41.16(19)
C9 La1 Ga2 131.6(2)
C1 La1 Ga2 134.4(2)
C10 La1 Ga2 94.2(2)
C2 La1 Ga2 96.5(2)
C5 La1 Ga2 40.3(2)
Ga3 La1 Ga2 121.21(3)
Ga1 La1 Ga2 126.30(3)
C3 Ga1 C4 121.0(5)
C3 Ga1 C1 106.3(4)
C4 Ga1 C1 104.9(5)
C3 Ga1 C2 104.9(5)
C4 Ga1 C2 108.1(5)
C1 Ga1 C2 111.7(4)
C3 Ga1 La1 126.2(3)
C4 Ga1 La1 112.8(4)
C1 Ga1 La1 55.9(2)
C2 Ga1 La1 56.4(3)
C8 Ga2 C7 119.7(4)
C8 Ga2 C5 107.7(4)
C7 Ga2 C5 105.9(4)
C8 Ga2 C6 106.5(4)
C7 Ga2 C6 105.2(4)
C5 Ga2 C6 112.0(4)
C8 Ga2 La1 122.5(3)
C7 Ga2 La1 117.8(3)
C5 Ga2 La1 56.8(3)
C6 Ga2 La1 55.2(3)
C12 Ga3 C11 121.9(5)
C12 Ga3 C10 106.1(4)
C11 Ga3 C10 106.6(4)
C12 Ga3 C9 105.4(5)
C11 Ga3 C9 105.2(5)
C10 Ga3 C9 111.6(4)
C12 Ga3 La1 122.9(4)
C11 Ga3 La1 115.2(3)
C10 Ga3 La1 56.1(3)
C9 Ga3 La1 55.7(2)
C14 La2 C21 169.8(3)
C14 La2 C17 96.7(3)
C21 La2 C17 91.1(3)
C14 La2 C13 82.4(3)
C21 La2 C13 90.5(3)
C17 La2 C13 174.9(3)
C14 La2 C18 93.9(3)
C21 La2 C18 93.8(3)
C17 La2 C18 82.0(3)
C13 La2 C18 93.1(3)
C14 La2 C22 91.6(3)
C21 La2 C22 81.6(3)
C17 La2 C22 89.9(3)
C13 La2 C22 95.1(3)
C18 La2 C22 170.7(3)
C14 La2 Ga4 41.2(2)
C21 La2 Ga4 131.0(2)
C17 La2 Ga4 137.8(2)
C13 La2 Ga4 41.2(2)
C18 La2 Ga4 96.5(2)
C22 La2 Ga4 92.6(2)
C14 La2 Ga6 131.0(2)
C21 La2 Ga6 41.3(2)
C17 La2 Ga6 93.2(2)
C13 La2 Ga6 91.2(2)
C18 La2 Ga6 135.0(3)
C22 La2 Ga6 40.4(2)
Ga4 La2 Ga6 115.13(3)
C14 La2 Ga5 95.2(2)
C21 La2 Ga5 95.0(2)
C17 La2 Ga5 40.6(2)
C13 La2 Ga5 134.4(2)
C18 La2 Ga5 41.4(2)
C22 La2 Ga5 130.5(2)
Ga4 La2 Ga5 123.25(3)
Ga6 La2 Ga5 121.61(3)
C16 Ga4 C15 121.7(7)
C16 Ga4 C14 104.1(6)
C15 Ga4 C14 107.9(5)
C16 Ga4 C13 105.8(6)
C15 Ga4 C13 105.6(5)
C14 Ga4 C13 111.7(4)
C16 Ga4 La2 120.5(5)
C15 Ga4 La2 117.8(5)
C14 Ga4 La2 55.6(2)
C13 Ga4 La2 56.2(3)
C20 Ga5 C19 120.6(5)
C20 Ga5 C17 108.3(5)
C19 Ga5 C17 104.8(4)
C20 Ga5 C18 106.0(5)
C19 Ga5 C18 105.7(5)
C17 Ga5 C18 111.4(4)
C20 Ga5 La2 124.6(4)
C19 Ga5 La2 114.8(3)
C17 Ga5 La2 55.7(3)
C18 Ga5 La2 55.8(2)
C23 Ga6 C24 123.6(5)
C23 Ga6 C22 105.6(4)
C24 Ga6 C22 105.0(5)
C23 Ga6 C21 106.5(5)
C24 Ga6 C21 104.0(5)
C22 Ga6 C21 112.2(4)
C23 Ga6 La2 115.3(3)
C24 Ga6 La2 121.1(4)
C22 Ga6 La2 56.7(3)
C21 Ga6 La2 55.8(3)

loop_
_geom_bond_atom_site_label_1
_geom_bond_atom_site_label_2
_geom_bond_distance
C1 Ga1 2.107(9)
C1 La1 2.658(9)
C1 H1A 0.9800
C1 H1B 0.9800
C1 H1C 0.9800
C2 Ga1 2.116(10)
C2 La1 2.678(11)
C2 H2A 0.9800
C2 H2B 0.9800
C2 H2C 0.9800
C3 Ga1 1.961(11)
C3 H3A 0.9800
C3 H3B 0.9800
C3 H3C 0.9800
C4 Ga1 1.962(10)
C4 H4A 0.9800
C4 H4B 0.9800
C4 H4C 0.9800
C5 Ga2 2.090(9)
C5 La1 2.704(9)
C5 H5A 0.9800
C5 H5B 0.9800
C5 H5C 0.9800
C6 Ga2 2.123(9)
C6 La1 2.650(10)
C6 H6A 0.9800
C6 H6B 0.9800
C6 H6C 0.9800
C7 Ga2 1.976(10)
C7 H7A 0.9800
C7 H7B 0.9800
C7 H7C 0.9800
C8 Ga2 1.958(9)
C8 H8A 0.9800
C8 H8B 0.9800
C8 H8C 0.9800
C9 Ga3 2.111(10)
C9 La1 2.650(9)
C9 H9A 0.9800
C9 H9B 0.9800
C9 H9C 0.9800
C10 Ga3 2.105(9)
C10 La1 2.664(9)
C10 H10A 0.9800
C10 H10B 0.9800
C10 H10C 0.9800
C11 Ga3 1.983(11)
C11 H11A 0.9800
C11 H11B 0.9800
C11 H11C 0.9800
C12 Ga3 1.974(11)
C12 H12A 0.9800
C12 H12B 0.9800
C12 H12C 0.9800
C13 Ga4 2.117(10)
C13 La2 2.670(9)
C13 H13A 0.9800
C13 H13B 0.9800
C13 H13C 0.9800
C14 Ga4 2.112(9)
C14 La2 2.645(9)
C14 H14A 0.9800
C14 H14B 0.9800
C14 H14C 0.9800
C15 Ga4 1.979(12)
C15 H15A 0.9800
C15 H15B 0.9800
C15 H15C 0.9800
C16 Ga4 1.929(14)
C16 H16A 0.9800
C16 H16B 0.9800
C16 H16C 0.9800
C17 Ga5 2.100(10)
C17 La2 2.666(10)
C17 H17A 0.9800
C17 H17B 0.9800
C17 H17C 0.9800
C18 Ga5 2.137(9)
C18 La2 2.672(9)
C18 H18A 0.9800
C18 H18B 0.9800
C18 H18C 0.9800
C19 Ga5 1.999(10)
C19 H19A 0.9800
C19 H19B 0.9800
C19 H19C 0.9800
C20 Ga5 1.935(12)
C20 H20A 0.9800
C20 H20B 0.9800
C20 H20C 0.9800
C21 Ga6 2.127(10)
C21 La2 2.663(10)
C21 H21A 0.9800
C21 H21B 0.9800
C21 H21C 0.9800
C22 Ga6 2.089(9)
C22 La2 2.690(10)
C22 H22A 0.9800
C22 H22B 0.9800
C22 H22C 0.9800
C23 Ga6 1.971(10)
C23 H23A 0.9800
C23 H23B 0.9800
C23 H23C 0.9800
C24 Ga6 1.997(11)
C24 H24A 0.9800
C24 H24B 0.9800
C24 H24C 0.9800
La1 Ga3 3.1859(11)
La1 Ga1 3.1859(12)
La1 Ga2 3.2059(11)
La2 Ga4 3.1850(13)
La2 Ga6 3.1957(12)
La2 Ga5 3.2053(11)

loop_
_geom_torsion_atom_site_label_1
_geom_torsion_atom_site_label_2
_geom_torsion_atom_site_label_3
_geom_torsion_atom_site_label_4
_geom_torsion
Ga2 C6 La1 C9 -176.2(3)
Ga2 C6 La1 C1 41(3)
Ga2 C6 La1 C10 -94.2(3)
Ga2 C6 La1 C2 94.4(4)
Ga2 C6 La1 C5 -0.7(3)
Ga2 C6 La1 Ga3 -135.2(3)
Ga2 C6 La1 Ga1 96.5(3)
Ga3 C9 La1 C6 95.4(3)
Ga3 C9 La1 C1 -88.1(3)
Ga3 C9 La1 C10 3.6(3)
Ga3 C9 La1 C2 -169.8(3)
Ga3 C9 La1 C5 66(2)
Ga3 C9 La1 Ga1 -128.7(3)
Ga3 C9 La1 Ga2 92.1(3)
Ga1 C1 La1 C6 60(3)
Ga1 C1 La1 C9 -81.9(3)
Ga1 C1 La1 C10 -164.0(3)
Ga1 C1 La1 C2 6.8(3)
Ga1 C1 La1 C5 102.1(4)
Ga1 C1 La1 Ga3 -123.0(2)
Ga1 C1 La1 Ga2 97.9(3)
Ga3 C10 La1 C6 -93.9(3)
Ga3 C10 La1 C9 -3.6(3)
Ga3 C10 La1 C1 90.1(3)
Ga3 C10 La1 C2 33.6(17)
Ga3 C10 La1 C5 -175.5(3)
Ga3 C10 La1 Ga1 76.2(3)
Ga3 C10 La1 Ga2 -135.1(2)
Ga1 C2 La1 C6 177.9(3)
Ga1 C2 La1 C9 87.4(3)
Ga1 C2 La1 C1 -6.8(3)
Ga1 C2 La1 C10 50.5(17)
Ga1 C2 La1 C5 -100.3(3)
Ga1 C2 La1 Ga3 78.7(4)
Ga1 C2 La1 Ga2 -140.8(2)
Ga2 C5 La1 C6 0.7(4)
Ga2 C5 La1 C9 30(2)
Ga2 C5 La1 C1 -175.4(3)
Ga2 C5 La1 C10 92.1(4)
Ga2 C5 La1 C2 -93.2(4)
Ga2 C5 La1 Ga3 87.9(4)
Ga2 C5 La1 Ga1 -134.5(3)
La1 C1 Ga1 C3 -123.1(4)
La1 C1 Ga1 C4 107.7(4)
La1 C1 Ga1 C2 -9.2(4)
La1 C2 Ga1 C3 123.8(4)
La1 C2 Ga1 C4 -105.8(4)
La1 C2 Ga1 C1 9.2(4)
C6 La1 Ga1 C3 -87.2(5)
C9 La1 Ga1 C3 -175.6(5)
C1 La1 Ga1 C3 85.6(6)
C10 La1 Ga1 C3 107.1(5)
C2 La1 Ga1 C3 -84.1(6)
C5 La1 Ga1 C3 2.0(5)
Ga3 La1 Ga1 C3 150.6(4)
Ga2 La1 Ga1 C3 -32.9(4)
C6 La1 Ga1 C4 94.2(5)
C9 La1 Ga1 C4 5.8(5)
C1 La1 Ga1 C4 -93.0(5)
C10 La1 Ga1 C4 -71.5(5)
C2 La1 Ga1 C4 97.3(6)
C5 La1 Ga1 C4 -176.7(5)
Ga3 La1 Ga1 C4 -28.0(4)
Ga2 La1 Ga1 C4 148.5(4)
C6 La1 Ga1 C1 -172.8(4)
C9 La1 Ga1 C1 98.8(4)
C10 La1 Ga1 C1 21.5(4)
C2 La1 Ga1 C1 -169.7(5)
C5 La1 Ga1 C1 -83.6(4)
Ga3 La1 Ga1 C1 65.0(3)
Ga2 La1 Ga1 C1 -118.5(3)
C6 La1 Ga1 C2 -3.1(4)
C9 La1 Ga1 C2 -91.5(4)
C1 La1 Ga1 C2 169.7(5)
C10 La1 Ga1 C2 -168.8(4)
C5 La1 Ga1 C2 86.1(4)
Ga3 La1 Ga1 C2 -125.2(4)
Ga2 La1 Ga1 C2 51.2(4)
La1 C5 Ga2 C8 -117.7(4)
La1 C5 Ga2 C7 113.2(4)
La1 C5 Ga2 C6 -1.0(5)
La1 C6 Ga2 C8 118.5(4)
La1 C6 Ga2 C7 -113.6(4)
La1 C6 Ga2 C5 1.0(5)
C6 La1 Ga2 C8 -88.2(5)
C9 La1 Ga2 C8 -83.1(5)
C1 La1 Ga2 C8 97.2(5)
C10 La1 Ga2 C8 -0.1(4)
C2 La1 Ga2 C8 -178.0(4)
C5 La1 Ga2 C8 90.8(5)
Ga3 La1 Ga2 C8 -32.9(4)
Ga1 La1 Ga2 C8 151.0(4)
C6 La1 Ga2 C7 89.7(5)
C9 La1 Ga2 C7 94.7(5)
C1 La1 Ga2 C7 -85.0(5)
C10 La1 Ga2 C7 177.8(4)
C2 La1 Ga2 C7 -0.1(4)
C5 La1 Ga2 C7 -91.4(5)
Ga3 La1 Ga2 C7 145.0(4)
Ga1 La1 Ga2 C7 -31.2(4)
C6 La1 Ga2 C5 -178.9(5)
C9 La1 Ga2 C5 -173.9(5)
C1 La1 Ga2 C5 6.4(5)
C10 La1 Ga2 C5 -90.9(4)
C2 La1 Ga2 C5 91.3(4)
Ga3 La1 Ga2 C5 -123.6(4)
Ga1 La1 Ga2 C5 60.2(4)
C9 La1 Ga2 C6 5.1(5)
C1 La1 Ga2 C6 -174.7(5)
C10 La1 Ga2 C6 88.1(4)
C2 La1 Ga2 C6 -89.8(4)
C5 La1 Ga2 C6 178.9(5)
Ga3 La1 Ga2 C6 55.3(4)
Ga1 La1 Ga2 C6 -120.9(4)
La1 C10 Ga3 C12 119.1(4)
La1 C10 Ga3 C11 -109.5(4)
La1 C10 Ga3 C9 4.9(4)
La1 C9 Ga3 C12 -119.6(4)
La1 C9 Ga3 C11 110.4(4)
La1 C9 Ga3 C10 -4.9(4)
C6 La1 Ga3 C12 0.4(5)
C9 La1 Ga3 C12 86.6(5)
C1 La1 Ga3 C12 -179.3(5)
C10 La1 Ga3 C12 -87.9(5)
C2 La1 Ga3 C12 99.9(5)
C5 La1 Ga3 C12 -81.5(5)
Ga1 La1 Ga3 C12 144.2(4)
Ga2 La1 Ga3 C12 -32.4(4)
C6 La1 Ga3 C11 -178.0(4)
C9 La1 Ga3 C11 -91.7(5)
C1 La1 Ga3 C11 2.4(4)
C10 La1 Ga3 C11 93.8(5)
C2 La1 Ga3 C11 -78.4(5)
C5 La1 Ga3 C11 100.1(5)
Ga1 La1 Ga3 C11 -34.1(4)
Ga2 La1 Ga3 C11 149.2(4)
C6 La1 Ga3 C10 88.3(4)
C9 La1 Ga3 C10 174.5(5)
C1 La1 Ga3 C10 -91.4(4)
C2 La1 Ga3 C10 -172.2(4)
C5 La1 Ga3 C10 6.4(4)
Ga1 La1 Ga3 C10 -127.9(3)
Ga2 La1 Ga3 C10 55.5(3)
C6 La1 Ga3 C9 -86.2(4)
C1 La1 Ga3 C9 94.1(4)
C10 La1 Ga3 C9 -174.5(5)
C2 La1 Ga3 C9 13.3(4)
C5 La1 Ga3 C9 -168.2(4)
Ga1 La1 Ga3 C9 57.6(3)
Ga2 La1 Ga3 C9 -119.1(3)
Ga4 C14 La2 C21 -43.4(18)
Ga4 C14 La2 C17 177.9(3)
Ga4 C14 La2 C13 2.9(3)
Ga4 C14 La2 C18 95.5(3)
Ga4 C14 La2 C22 -92.0(3)
Ga4 C14 La2 Ga6 -82.0(3)
Ga4 C14 La2 Ga5 137.0(2)
Ga6 C21 La2 C14 -45.4(19)
Ga6 C21 La2 C17 93.7(3)
Ga6 C21 La2 C13 -91.1(3)
Ga6 C21 La2 C18 175.7(3)
Ga6 C21 La2 C22 3.9(3)
Ga6 C21 La2 Ga4 -82.2(4)
Ga6 C21 La2 Ga5 134.2(2)
Ga5 C17 La2 C14 -90.2(3)
Ga5 C17 La2 C21 96.5(3)
Ga5 C17 La2 C13 -12(4)
Ga5 C17 La2 C18 2.8(3)
Ga5 C17 La2 C22 178.1(3)
Ga5 C17 La2 Ga4 -88.1(4)
Ga5 C17 La2 Ga6 137.8(2)
Ga4 C13 La2 C14 -2.9(3)
Ga4 C13 La2 C21 169.8(3)
Ga4 C13 La2 C17 -82(4)
Ga4 C13 La2 C18 -96.4(4)
Ga4 C13 La2 C22 88.1(3)
Ga4 C13 La2 Ga6 128.4(2)
Ga4 C13 La2 Ga5 -92.7(3)
Ga5 C18 La2 C14 93.5(4)
Ga5 C18 La2 C21 -93.2(4)
Ga5 C18 La2 C17 -2.7(3)
Ga5 C18 La2 C13 176.0(4)
Ga5 C18 La2 C22 -33(2)
Ga5 C18 La2 Ga4 134.8(3)
Ga5 C18 La2 Ga6 -89.2(4)
Ga6 C22 La2 C14 168.3(3)
Ga6 C22 La2 C21 -4.0(3)
Ga6 C22 La2 C17 -95.0(4)
Ga6 C22 La2 C13 85.8(4)
Ga6 C22 La2 C18 -65(2)
Ga6 C22 La2 Ga4 127.1(3)
Ga6 C22 La2 Ga5 -93.4(3)
La2 C14 Ga4 C16 -117.5(6)
La2 C14 Ga4 C15 111.8(5)
La2 C14 Ga4 C13 -3.9(4)
La2 C13 Ga4 C16 116.4(6)
La2 C13 Ga4 C15 -113.3(5)
La2 C13 Ga4 C14 3.8(4)
C14 La2 Ga4 C16 86.5(7)
C21 La2 Ga4 C16 -102.8(6)
C17 La2 Ga4 C16 83.3(7)
C13 La2 Ga4 C16 -89.2(7)
C18 La2 Ga4 C16 -2.0(6)
C22 La2 Ga4 C16 176.0(6)
Ga6 La2 Ga4 C16 -149.1(6)
Ga5 La2 Ga4 C16 32.2(6)
C14 La2 Ga4 C15 -93.5(5)
C21 La2 Ga4 C15 77.2(5)
C17 La2 Ga4 C15 -96.7(5)
C13 La2 Ga4 C15 90.8(6)
C18 La2 Ga4 C15 178.1(5)
C22 La2 Ga4 C15 -4.0(5)
Ga6 La2 Ga4 C15 30.9(5)
Ga5 La2 Ga4 C15 -147.8(5)
C21 La2 Ga4 C14 170.7(4)
C17 La2 Ga4 C14 -3.2(4)
C13 La2 Ga4 C14 -175.7(5)
C18 La2 Ga4 C14 -88.4(4)
C22 La2 Ga4 C14 89.6(4)
Ga6 La2 Ga4 C14 124.4(3)
Ga5 La2 Ga4 C14 -54.3(3)
C14 La2 Ga4 C13 175.7(5)
C21 La2 Ga4 C13 -13.6(4)
C17 La2 Ga4 C13 172.5(5)
C18 La2 Ga4 C13 87.3(4)
C22 La2 Ga4 C13 -94.8(4)
Ga6 La2 Ga4 C13 -59.9(3)
Ga5 La2 Ga4 C13 121.4(3)
La2 C17 Ga5 C20 -119.9(4)
La2 C17 Ga5 C19 110.2(4)
La2 C17 Ga5 C18 -3.7(5)
La2 C18 Ga5 C20 121.3(5)
La2 C18 Ga5 C19 -109.6(4)
La2 C18 Ga5 C17 3.7(5)
C14 La2 Ga5 C20 -176.3(5)
C21 La2 Ga5 C20 3.7(5)
C17 La2 Ga5 C20 89.5(6)
C13 La2 Ga5 C20 -91.9(6)
C18 La2 Ga5 C20 -86.4(6)
C22 La2 Ga5 C20 87.0(6)
Ga4 La2 Ga5 C20 -143.9(5)
Ga6 La2 Ga5 C20 37.5(5)
C14 La2 Ga5 C19 2.7(4)
C21 La2 Ga5 C19 -177.2(4)
C17 La2 Ga5 C19 -91.4(5)
C13 La2 Ga5 C19 87.1(5)
C18 La2 Ga5 C19 92.7(5)
C22 La2 Ga5 C19 -93.9(5)
Ga4 La2 Ga5 C19 35.2(4)
Ga6 La2 Ga5 C19 -143.4(4)
C14 La2 Ga5 C17 94.2(4)
C21 La2 Ga5 C17 -85.8(4)
C13 La2 Ga5 C17 178.6(5)
C18 La2 Ga5 C17 -175.9(5)
C22 La2 Ga5 C17 -2.5(4)
Ga4 La2 Ga5 C17 126.6(3)
Ga6 La2 Ga5 C17 -52.0(3)
C14 La2 Ga5 C18 -90.0(4)
C21 La2 Ga5 C18 90.1(5)
C17 La2 Ga5 C18 175.9(5)
C13 La2 Ga5 C18 -5.6(5)
C22 La2 Ga5 C18 173.4(5)
Ga4 La2 Ga5 C18 -57.5(4)
Ga6 La2 Ga5 C18 123.9(4)
La2 C22 Ga6 C23 -110.3(4)
La2 C22 Ga6 C24 117.7(4)
La2 C22 Ga6 C21 5.3(5)
La2 C21 Ga6 C23 109.7(4)
La2 C21 Ga6 C24 -118.4(4)
La2 C21 Ga6 C22 -5.4(5)
C14 La2 Ga6 C23 76.9(5)
C21 La2 Ga6 C23 -93.4(5)
C17 La2 Ga6 C23 178.7(4)
C13 La2 Ga6 C23 -3.9(4)
C18 La2 Ga6 C23 -99.5(5)
C22 La2 Ga6 C23 92.5(5)
Ga4 La2 Ga6 C23 30.9(4)
Ga5 La2 Ga6 C23 -150.4(4)
C14 La2 Ga6 C24 -103.6(5)
C21 La2 Ga6 C24 86.0(6)
C17 La2 Ga6 C24 -1.9(5)
C13 La2 Ga6 C24 175.5(5)
C18 La2 Ga6 C24 80.0(6)
C22 La2 Ga6 C24 -88.0(6)
Ga4 La2 Ga6 C24 -149.7(5)
Ga5 La2 Ga6 C24 29.0(5)
C14 La2 Ga6 C22 -15.6(5)
C21 La2 Ga6 C22 174.0(5)
C17 La2 Ga6 C22 86.1(4)
C13 La2 Ga6 C22 -96.5(4)
C18 La2 Ga6 C22 168.0(5)
Ga4 La2 Ga6 C22 -61.7(4)
Ga5 La2 Ga6 C22 117.0(4)
C14 La2 Ga6 C21 170.4(4)
C17 La2 Ga6 C21 -87.9(4)
C13 La2 Ga6 C21 89.5(4)
C18 La2 Ga6 C21 -6.1(5)
C22 La2 Ga6 C21 -174.0(5)
Ga4 La2 Ga6 C21 124.3(3)
Ga5 La2 Ga6 C21 -57.0(3)
